data_7203254
loop_
_publ_author_name
'Bates, Gareth W.'
'Gale, Philip A.'
'Light, Mark E.'

_publ_section_title
;
 Ionic liquid?calix[4]pyrrole complexes: pyridinium inclusion in the
 calixpyrrole cup
;
_journal_issue 4
_journal_name_full CrystEngComm
_journal_page_first 300
_journal_paper_doi 10.1039/b600251j
_journal_volume 8
_journal_year 2006
_chemical_compound_source 'Gareth Bates'
_chemical_formula_sum 'C36 H48 Br N5'
_chemical_formula_weight 630.70
_chemical_name_systematic
;
?
;
_space_group_IT_number 14
_symmetry_cell_setting monoclinic
_symmetry_space_group_name_Hall '-P 2ybc'
_symmetry_space_group_name_H-M 'P 1 21/c 1'
_atom_sites_solution_hydrogens geom
_atom_sites_solution_primary direct
_atom_sites_solution_secondary difmap
_audit_creation_method SHELXL-97
_cell_angle_alpha 90.00
_cell_angle_beta 105.356(3)
_cell_angle_gamma 90.00
_cell_formula_units_Z 4
_cell_length_a 10.6105(4)
_cell_length_b 16.9689(9)
_cell_length_c 18.5412(10)
_cell_measurement_reflns_used 6707
_cell_measurement_temperature 120(2)
_cell_measurement_theta_max 27.48
_cell_measurement_theta_min 1.00
_cell_volume 3219.1(3)
_computing_cell_refinement 'DENZO (Otwinowski & Minor, 1997) & COLLECT (Hooft, R.W.W., 1998)'
_computing_data_collection 'COLLECT (Hooft, R.W.W., 1998)'
_computing_data_reduction 'DENZO (Otwinowski & Minor, 1997) & COLLECT (Hooft, R.W.W., 1998)'
_computing_molecular_graphics 'CAMERON (Watkin, et al., 1993)'
_computing_publication_material 'WINGX (Farrugia, 1998)'
_computing_structure_refinement 'SHELXL-97 (Sheldrick, 1997)'
_computing_structure_solution 'SHELXS-97 (Sheldrick, 1997)'
_diffrn_ambient_temperature 120(2)
_diffrn_detector_area_resol_mean 9.091
_diffrn_measured_fraction_theta_full 0.997
_diffrn_measured_fraction_theta_max 0.997
_diffrn_measurement_device_type 'Bruker-Nonius CCD camera on \k-goniostat'
_diffrn_measurement_method '\f & \w scans to fill the asymmetric unit'
_diffrn_radiation_monochromator graphite
_diffrn_radiation_source 'Bruker Nonius FR591 Rotating Anode'
_diffrn_radiation_type MoK\a
_diffrn_radiation_wavelength 0.71073
_diffrn_reflns_av_R_equivalents 0.1101
_diffrn_reflns_av_sigmaI/netI 0.1581
_diffrn_reflns_limit_h_max 13
_diffrn_reflns_limit_h_min -12
_diffrn_reflns_limit_k_max 21
_diffrn_reflns_limit_k_min -19
_diffrn_reflns_limit_l_max 24
_diffrn_reflns_limit_l_min -22
_diffrn_reflns_number 22995
_diffrn_reflns_theta_full 27.48
_diffrn_reflns_theta_max 27.48
_diffrn_reflns_theta_min 3.12
_diffrn_standards_number 0
_exptl_absorpt_coefficient_mu 1.310
_exptl_absorpt_correction_T_max 0.9255
_exptl_absorpt_correction_T_min 0.7696
_exptl_absorpt_correction_type multi-scan
_exptl_absorpt_process_details
;
SADABS V2.10 (Sheldrick, G.M., 2003)
;
_exptl_crystal_colour Yellow
_exptl_crystal_density_diffrn 1.301
_exptl_crystal_density_method 'not measured'
_exptl_crystal_description Block
_exptl_crystal_F_000 1336
_exptl_crystal_size_max 0.2
_exptl_crystal_size_mid 0.11
_exptl_crystal_size_min 0.06
_refine_diff_density_max 0.750
_refine_diff_density_min -0.671
_refine_diff_density_rms 0.102
_refine_ls_extinction_method none
_refine_ls_goodness_of_fit_ref 1.004
_refine_ls_hydrogen_treatment constr
_refine_ls_matrix_type full
_refine_ls_number_parameters 388
_refine_ls_number_reflns 7363
_refine_ls_number_restraints 0
_refine_ls_restrained_S_all 1.004
_refine_ls_R_factor_all 0.1431
_refine_ls_R_factor_gt 0.0574
_refine_ls_shift/su_max 0.001
_refine_ls_shift/su_mean 0.000
_refine_ls_structure_factor_coef Fsqd
_refine_ls_weighting_details 'calc w=1/[\s^2^(Fo^2^)+(0.0363P)^2^+0.0000P] where P=(Fo^2^+2Fc^2^)/3'
_refine_ls_weighting_scheme calc
_refine_ls_wR_factor_gt 0.0936
_refine_ls_wR_factor_ref 0.1154
_reflns_number_gt 4128
_reflns_number_total 7363
_reflns_threshold_expression >2sigma(I)
_cod_data_source_file b600251j.txt
_cod_data_source_block 2005sot1058
_cod_depositor_comments
;
The following automatic conversions were performed:
'_symmetry_cell_setting' value 'Monoclinic' changed to 'monoclinic'
according to '/home/saulius/struct/CIF-dictionaries/cif_core.dic'
dictionary named 'cif_core.dic' version 2.4.1 from 2010-06-29.

Automatic conversion script
Id: cif_fix_enum 1527 2010-12-29 10:47:43Z saulius 
;
_cod_original_sg_symbol_H-M P2(1)/c
_cod_database_code 7203254

loop_
_symmetry_equiv_pos_as_xyz
'x, y, z'
'-x, y+1/2, -z+1/2'
'-x, -y, -z'
'x, -y-1/2, z-1/2'

loop_
_atom_site_label
_atom_site_type_symbol
_atom_site_fract_x
_atom_site_fract_y
_atom_site_fract_z
_atom_site_U_iso_or_equiv
_atom_site_adp_type
_atom_site_occupancy
_atom_site_symmetry_multiplicity
_atom_site_calc_flag
_atom_site_refinement_flags
_atom_site_disorder_assembly
_atom_site_disorder_group
C1 C 0.3871(3) 0.8825(2) 0.0945(2) 0.0231(9) Uani 1 1 d . . .
H1A H 0.4367 0.8355 0.1159 0.035 Uiso 1 1 calc R . .
H1B H 0.3864 0.8873 0.0417 0.035 Uiso 1 1 calc R . .
H1C H 0.2971 0.8779 0.0985 0.035 Uiso 1 1 calc R . .
C2 C 0.4516(3) 0.95627(19) 0.1375(2) 0.0205(9) Uani 1 1 d . . .
C3 C 0.3686(3) 1.0285(2) 0.1062(2) 0.0263(9) Uani 1 1 d . . .
H3A H 0.2799 1.0214 0.1116 0.039 Uiso 1 1 calc R . .
H3B H 0.3650 1.0348 0.0531 0.039 Uiso 1 1 calc R . .
H3C H 0.4078 1.0756 0.1337 0.039 Uiso 1 1 calc R . .
C4 C 0.4579(3) 0.94898(19) 0.2204(2) 0.0189(8) Uani 1 1 d . . .
C5 C 0.4109(3) 0.9969(2) 0.2663(2) 0.0222(9) Uani 1 1 d . . .
H5 H 0.3639 1.0446 0.2522 0.027 Uiso 1 1 calc R . .
C6 C 0.4443(3) 0.9629(2) 0.3387(2) 0.0237(9) Uani 1 1 d . . .
H6 H 0.4232 0.9836 0.3817 0.028 Uiso 1 1 calc R . .
C7 C 0.5126(3) 0.8946(2) 0.3358(2) 0.0184(8) Uani 1 1 d . . .
C8 C 0.5468(4) 0.8612(2) 0.4703(2) 0.0323(10) Uani 1 1 d . . .
H8A H 0.5867 0.8234 0.5097 0.048 Uiso 1 1 calc R . .
H8B H 0.4521 0.8625 0.4638 0.048 Uiso 1 1 calc R . .
H8C H 0.5835 0.9137 0.4844 0.048 Uiso 1 1 calc R . .
C9 C 0.5751(3) 0.8360(2) 0.3969(2) 0.0214(9) Uani 1 1 d . . .
C10 C 0.5169(3) 0.7533(2) 0.3762(2) 0.0269(10) Uani 1 1 d . . .
H10A H 0.5301 0.7374 0.3279 0.040 Uiso 1 1 calc R . .
H10B H 0.4232 0.7542 0.3728 0.040 Uiso 1 1 calc R . .
H10C H 0.5606 0.7155 0.4148 0.040 Uiso 1 1 calc R . .
C11 C 0.7229(3) 0.8338(2) 0.4085(2) 0.0193(8) Uani 1 1 d . . .
C12 C 0.8202(3) 0.8749(2) 0.4568(2) 0.0203(9) Uani 1 1 d . . .
H12 H 0.8089 0.9141 0.4912 0.024 Uiso 1 1 calc R . .
C13 C 0.9413(3) 0.84870(19) 0.4465(2) 0.0198(8) Uani 1 1 d . . .
H13 H 1.0254 0.8672 0.4729 0.024 Uiso 1 1 calc R . .
C14 C 0.9157(3) 0.79214(19) 0.3919(2) 0.0165(8) Uani 1 1 d . . .
C15 C 0.9481(3) 0.66051(19) 0.3371(2) 0.0218(9) Uani 1 1 d . . .
H15A H 0.8666 0.6650 0.2973 0.033 Uiso 1 1 calc R . .
H15B H 0.9301 0.6359 0.3811 0.033 Uiso 1 1 calc R . .
H15C H 1.0105 0.6280 0.3196 0.033 Uiso 1 1 calc R . .
C16 C 1.0065(3) 0.74331(19) 0.3579(2) 0.0179(8) Uani 1 1 d . . .
C17 C 1.1380(3) 0.7328(2) 0.4170(2) 0.0212(9) Uani 1 1 d . . .
H17A H 1.1971 0.7014 0.3959 0.032 Uiso 1 1 calc R . .
H17B H 1.1235 0.7056 0.4608 0.032 Uiso 1 1 calc R . .
H17C H 1.1770 0.7846 0.4320 0.032 Uiso 1 1 calc R . .
C18 C 1.0296(3) 0.78620(19) 0.29061(19) 0.0161(8) Uani 1 1 d . . .
C19 C 1.1406(3) 0.82081(19) 0.2809(2) 0.0206(8) Uani 1 1 d . . .
H19 H 1.2246 0.8196 0.3154 0.025 Uiso 1 1 calc R . .
C20 C 1.1078(3) 0.85879(19) 0.2102(2) 0.0197(8) Uani 1 1 d . . .
H20 H 1.1662 0.8878 0.1893 0.024 Uiso 1 1 calc R . .
C21 C 0.9773(3) 0.84642(19) 0.1770(2) 0.0178(8) Uani 1 1 d . . .
C22 C 0.8274(3) 0.80383(19) 0.0545(2) 0.0222(9) Uani 1 1 d . . .
H22A H 0.7748 0.7738 0.0811 0.033 Uiso 1 1 calc R . .
H22B H 0.8958 0.7698 0.0448 0.033 Uiso 1 1 calc R . .
H22C H 0.7712 0.8229 0.0069 0.033 Uiso 1 1 calc R . .
C23 C 0.8914(3) 0.87502(19) 0.1030(2) 0.0181(8) Uani 1 1 d . . .
C24 C 0.9770(3) 0.9187(2) 0.0614(2) 0.0244(9) Uani 1 1 d . . .
H24A H 0.9224 0.9386 0.0137 0.037 Uiso 1 1 calc R . .
H24B H 1.0429 0.8826 0.0519 0.037 Uiso 1 1 calc R . .
H24C H 1.0206 0.9630 0.0919 0.037 Uiso 1 1 calc R . .
C25 C 0.7855(3) 0.93086(19) 0.1127(2) 0.0161(8) Uani 1 1 d . . .
C26 C 0.7752(3) 1.01143(19) 0.1051(2) 0.0208(9) Uani 1 1 d . . .
H26 H 0.8395 1.0459 0.0955 0.025 Uiso 1 1 calc R . .
C27 C 0.6511(3) 1.03392(19) 0.1141(2) 0.0204(9) Uani 1 1 d . . .
H27 H 0.6181 1.0862 0.1118 0.024 Uiso 1 1 calc R . .
C28 C 0.5878(3) 0.96731(19) 0.1265(2) 0.0175(8) Uani 1 1 d . . .
C29 C 1.0563(4) 0.6418(2) 0.1670(2) 0.0257(9) Uani 1 1 d . . .
H29 H 1.0548 0.6969 0.1577 0.031 Uiso 1 1 calc R . .
C30 C 0.9415(4) 0.6023(2) 0.1621(2) 0.0317(10) Uani 1 1 d . . .
H30 H 0.8607 0.6298 0.1495 0.038 Uiso 1 1 calc R . .
C31 C 0.9445(4) 0.5227(2) 0.1757(2) 0.0386(11) Uani 1 1 d . . .
H31 H 0.8654 0.4949 0.1724 0.046 Uiso 1 1 calc R . .
C32 C 1.0618(5) 0.4833(2) 0.1942(2) 0.0398(11) Uani 1 1 d . . .
H32 H 1.0646 0.4282 0.2036 0.048 Uiso 1 1 calc R . .
C33 C 1.1756(4) 0.5249(2) 0.1990(2) 0.0339(10) Uani 1 1 d . . .
H33 H 1.2574 0.4985 0.2124 0.041 Uiso 1 1 calc R . .
C34 C 1.2914(4) 0.6470(2) 0.1803(2) 0.0365(11) Uani 1 1 d . . .
H34A H 1.3703 0.6164 0.2053 0.044 Uiso 1 1 calc R . .
H34B H 1.2954 0.6984 0.2061 0.044 Uiso 1 1 calc R . .
C35 C 1.2872(4) 0.6599(2) 0.0990(2) 0.0319(10) Uani 1 1 d . . .
H35A H 1.3677 0.6878 0.0961 0.038 Uiso 1 1 calc R . .
H35B H 1.2119 0.6942 0.0758 0.038 Uiso 1 1 calc R . .
C36 C 1.2757(3) 0.5836(2) 0.0546(2) 0.0313(10) Uani 1 1 d . . .
H36A H 1.3535 0.5511 0.0747 0.047 Uiso 1 1 calc R . .
H36B H 1.2683 0.5957 0.0020 0.047 Uiso 1 1 calc R . .
H36C H 1.1977 0.5547 0.0586 0.047 Uiso 1 1 calc R . .
N1 N 0.5200(3) 0.88624(16) 0.26352(17) 0.0187(7) Uani 1 1 d . . .
H1 H 0.5584 0.8469 0.2469 0.022 Uiso 1 1 calc R . .
N2 N 0.7818(2) 0.78387(16) 0.36869(16) 0.0184(7) Uani 1 1 d . . .
H2 H 0.7400 0.7513 0.3335 0.022 Uiso 1 1 calc R . .
N3 N 0.9313(2) 0.80128(14) 0.22678(16) 0.0156(7) Uani 1 1 d . . .
H3 H 0.8503 0.7845 0.2188 0.019 Uiso 1 1 calc R . .
N4 N 0.6709(2) 0.90498(15) 0.12691(16) 0.0174(7) Uani 1 1 d . . .
H4 H 0.6535 0.8556 0.1351 0.021 Uiso 1 1 calc R . .
N5 N 1.1708(3) 0.60303(17) 0.18467(17) 0.0244(7) Uani 1 1 d . . .
Br1 Br 0.63043(3) 0.71653(2) 0.19048(2) 0.02020(12) Uani 1 1 d . . .

loop_
_atom_site_aniso_label
_atom_site_aniso_U_11
_atom_site_aniso_U_22
_atom_site_aniso_U_33
_atom_site_aniso_U_23
_atom_site_aniso_U_13
_atom_site_aniso_U_12
C1 0.0173(18) 0.029(2) 0.023(2) -0.0017(18) 0.0048(17) -0.0023(16)
C2 0.0193(18) 0.0144(19) 0.028(3) 0.0021(17) 0.0071(17) 0.0031(15)
C3 0.0207(19) 0.025(2) 0.033(3) 0.0053(19) 0.0066(18) 0.0033(16)
C4 0.0104(17) 0.0190(19) 0.025(2) 0.0018(17) 0.0012(16) 0.0023(15)
C5 0.0167(18) 0.0158(19) 0.033(3) 0.0009(18) 0.0046(18) 0.0038(15)
C6 0.0178(19) 0.023(2) 0.031(3) -0.0035(18) 0.0070(18) 0.0036(17)
C7 0.0131(17) 0.025(2) 0.018(2) -0.0037(17) 0.0058(16) -0.0018(16)
C8 0.027(2) 0.046(3) 0.028(3) 0.006(2) 0.0143(19) 0.0097(19)
C9 0.0212(19) 0.024(2) 0.020(2) 0.0036(17) 0.0080(17) 0.0060(16)
C10 0.0189(19) 0.026(2) 0.038(3) 0.0100(19) 0.0119(19) 0.0053(17)
C11 0.0185(18) 0.023(2) 0.016(2) 0.0040(17) 0.0051(17) 0.0061(16)
C12 0.0226(19) 0.024(2) 0.015(2) -0.0003(17) 0.0067(17) 0.0057(16)
C13 0.0167(18) 0.021(2) 0.020(2) 0.0025(17) 0.0019(16) -0.0024(16)
C14 0.0150(17) 0.0190(19) 0.016(2) 0.0050(17) 0.0054(15) 0.0007(15)
C15 0.0223(19) 0.021(2) 0.023(2) 0.0070(17) 0.0093(17) 0.0059(16)
C16 0.0146(17) 0.0196(19) 0.018(2) 0.0007(16) 0.0025(16) 0.0017(15)
C17 0.0163(18) 0.026(2) 0.019(2) -0.0012(17) 0.0012(16) 0.0082(16)
C18 0.0152(17) 0.0152(17) 0.018(2) 0.0008(17) 0.0045(15) 0.0019(16)
C19 0.0148(18) 0.0232(19) 0.023(2) -0.0018(18) 0.0037(16) 0.0004(16)
C20 0.0176(18) 0.0188(19) 0.023(2) 0.0001(17) 0.0065(17) -0.0022(16)
C21 0.0187(18) 0.0135(19) 0.024(2) -0.0024(16) 0.0109(17) -0.0027(15)
C22 0.0223(19) 0.026(2) 0.019(2) -0.0020(17) 0.0053(17) -0.0016(16)
C23 0.0149(17) 0.0203(19) 0.019(2) -0.0022(16) 0.0051(16) -0.0034(15)
C24 0.0221(19) 0.029(2) 0.022(2) 0.0056(18) 0.0070(17) -0.0009(17)
C25 0.0179(18) 0.0165(19) 0.013(2) -0.0006(16) 0.0025(16) -0.0027(15)
C26 0.0163(18) 0.0174(19) 0.028(2) -0.0016(17) 0.0040(17) -0.0057(15)
C27 0.0224(19) 0.0127(18) 0.026(3) 0.0025(16) 0.0070(17) 0.0020(16)
C28 0.0174(18) 0.0164(19) 0.017(2) 0.0018(16) 0.0014(16) 0.0032(15)
C29 0.038(2) 0.016(2) 0.025(3) -0.0040(17) 0.0110(19) 0.0009(18)
C30 0.036(2) 0.036(3) 0.027(3) -0.013(2) 0.016(2) -0.003(2)
C31 0.057(3) 0.035(3) 0.029(3) -0.010(2) 0.020(2) -0.016(2)
C32 0.078(3) 0.020(2) 0.027(3) -0.0001(19) 0.023(3) -0.008(2)
C33 0.054(3) 0.026(2) 0.019(3) 0.0020(19) 0.004(2) 0.015(2)
C34 0.026(2) 0.041(3) 0.037(3) -0.003(2) -0.001(2) -0.002(2)
C35 0.020(2) 0.037(2) 0.037(3) 0.001(2) 0.0052(19) -0.0082(18)
C36 0.023(2) 0.036(2) 0.036(3) 0.008(2) 0.0111(19) 0.0042(18)
N1 0.0186(15) 0.0179(16) 0.022(2) 0.0021(14) 0.0090(14) 0.0089(13)
N2 0.0151(14) 0.0215(15) 0.0191(19) -0.0040(15) 0.0053(13) -0.0011(14)
N3 0.0102(14) 0.0159(16) 0.0207(19) -0.0013(13) 0.0043(13) -0.0020(12)
N4 0.0187(15) 0.0104(15) 0.023(2) 0.0028(13) 0.0050(14) -0.0004(13)
N5 0.0293(18) 0.0209(17) 0.022(2) 0.0004(14) 0.0044(15) 0.0017(14)
Br1 0.01709(18) 0.01760(19) 0.0254(2) 0.00026(18) 0.00467(15) -0.00242(17)

loop_
_atom_type_symbol
_atom_type_description
_atom_type_scat_dispersion_real
_atom_type_scat_dispersion_imag
_atom_type_scat_source
C C 0.0033 0.0016 'International Tables Vol C Tables 4.2.6.8 and 6.1.1.4'
H H 0.0000 0.0000 'International Tables Vol C Tables 4.2.6.8 and 6.1.1.4'
N N 0.0061 0.0033 'International Tables Vol C Tables 4.2.6.8 and 6.1.1.4'
Br Br -0.2901 2.4595 'International Tables Vol C Tables 4.2.6.8 and 6.1.1.4'

loop_
_geom_angle_atom_site_label_1
_geom_angle_atom_site_label_2
_geom_angle_atom_site_label_3
_geom_angle
_geom_angle_site_symmetry_1
_geom_angle_site_symmetry_3
_geom_angle_publ_flag
C28 C2 C4 110.8(3) . . ?
C28 C2 C3 108.7(3) . . ?
C4 C2 C3 108.3(3) . . ?
C28 C2 C1 109.7(3) . . ?
C4 C2 C1 110.5(3) . . ?
C3 C2 C1 108.8(3) . . ?
C5 C4 N1 107.1(3) . . ?
C5 C4 C2 130.9(3) . . ?
N1 C4 C2 122.0(3) . . ?
C4 C5 C6 107.9(3) . . ?
C7 C6 C5 107.9(3) . . ?
N1 C7 C6 107.0(3) . . ?
N1 C7 C9 122.3(3) . . ?
C6 C7 C9 130.7(3) . . ?
C7 C9 C11 110.5(3) . . ?
C7 C9 C8 109.3(3) . . ?
C11 C9 C8 108.5(3) . . ?
C7 C9 C10 110.1(3) . . ?
C11 C9 C10 110.0(3) . . ?
C8 C9 C10 108.4(3) . . ?
C12 C11 N2 107.1(3) . . ?
C12 C11 C9 130.5(3) . . ?
N2 C11 C9 122.4(3) . . ?
C11 C12 C13 107.8(3) . . ?
C14 C13 C12 108.0(3) . . ?
C13 C14 N2 106.8(3) . . ?
C13 C14 C16 131.4(3) . . ?
N2 C14 C16 121.8(3) . . ?
C18 C16 C14 109.6(3) . . ?
C18 C16 C17 109.1(3) . . ?
C14 C16 C17 108.7(3) . . ?
C18 C16 C15 111.8(3) . . ?
C14 C16 C15 110.0(3) . . ?
C17 C16 C15 107.5(3) . . ?
C19 C18 N3 106.8(3) . . ?
C19 C18 C16 130.1(3) . . ?
N3 C18 C16 122.9(3) . . ?
C18 C19 C20 107.9(3) . . ?
C21 C20 C19 108.4(3) . . ?
C20 C21 N3 106.1(3) . . ?
C20 C21 C23 130.6(3) . . ?
N3 C21 C23 123.2(3) . . ?
C21 C23 C25 112.3(3) . . ?
C21 C23 C24 108.5(3) . . ?
C25 C23 C24 108.3(3) . . ?
C21 C23 C22 110.0(3) . . ?
C25 C23 C22 109.4(3) . . ?
C24 C23 C22 108.2(3) . . ?
C26 C25 N4 106.6(3) . . ?
C26 C25 C23 130.5(3) . . ?
N4 C25 C23 122.8(3) . . ?
C25 C26 C27 107.8(3) . . ?
C28 C27 C26 108.1(3) . . ?
C27 C28 N4 107.1(3) . . ?
C27 C28 C2 130.6(3) . . ?
N4 C28 C2 122.3(3) . . ?
N5 C29 C30 120.4(3) . . ?
C31 C30 C29 119.5(4) . . ?
C30 C31 C32 120.0(4) . . ?
C31 C32 C33 119.1(4) . . ?
N5 C33 C32 120.2(4) . . ?
N5 C34 C35 109.0(3) . . ?
C34 C35 C36 113.1(3) . . ?
C7 N1 C4 110.0(3) . . ?
C11 N2 C14 110.3(3) . . ?
C18 N3 C21 110.8(3) . . ?
C28 N4 C25 110.5(3) . . ?
C29 N5 C33 120.9(3) . . ?
C29 N5 C34 118.1(3) . . ?
C33 N5 C34 120.7(3) . . ?

loop_
_geom_bond_atom_site_label_1
_geom_bond_atom_site_label_2
_geom_bond_distance
_geom_bond_site_symmetry_2
_geom_bond_publ_flag
C1 C2 1.543(5) . ?
C2 C28 1.524(4) . ?
C2 C4 1.525(5) . ?
C2 C3 1.532(4) . ?
C4 C5 1.363(5) . ?
C4 N1 1.388(4) . ?
C5 C6 1.418(5) . ?
C6 C7 1.375(5) . ?
C7 N1 1.371(4) . ?
C7 C9 1.521(5) . ?
C8 C9 1.530(5) . ?
C9 C11 1.526(4) . ?
C9 C10 1.540(5) . ?
C11 C12 1.366(5) . ?
C11 N2 1.377(4) . ?
C12 C13 1.420(4) . ?
C13 C14 1.370(5) . ?
C14 N2 1.378(4) . ?
C14 C16 1.527(4) . ?
C15 C16 1.543(5) . ?
C16 C18 1.520(5) . ?
C16 C17 1.539(5) . ?
C18 C19 1.369(4) . ?
C18 N3 1.379(4) . ?
C19 C20 1.419(5) . ?
C20 C21 1.374(4) . ?
C21 N3 1.384(4) . ?
C21 C23 1.513(5) . ?
C22 C23 1.551(5) . ?
C23 C25 1.516(4) . ?
C23 C24 1.530(4) . ?
C25 C26 1.376(4) . ?
C25 N4 1.382(4) . ?
C26 C27 1.423(4) . ?
C27 C28 1.366(4) . ?
C28 N4 1.376(4) . ?
C29 N5 1.344(4) . ?
C29 C30 1.372(5) . ?
C30 C31 1.372(5) . ?
C31 C32 1.374(6) . ?
C32 C33 1.381(5) . ?
C33 N5 1.350(4) . ?
C34 N5 1.502(4) . ?
C34 C35 1.514(6) . ?
C35 C36 1.522(5) . ?

loop_
_geom_hbond_atom_site_label_D
_geom_hbond_atom_site_label_H
_geom_hbond_atom_site_label_A
_geom_hbond_distance_DH
_geom_hbond_distance_HA
_geom_hbond_distance_DA
_geom_hbond_angle_DHA
_geom_hbond_site_symmetry_A
N1 H1 Br1 0.88 2.64 3.513(3) 169.4 .
N2 H2 Br1 0.88 2.66 3.463(3) 151.5 .
N3 H3 Br1 0.88 2.53 3.402(3) 171.3 .
N4 H4 Br1 0.88 2.61 3.474(3) 167.0 .

loop_
_cod_related_entry_id
_cod_related_entry_database
_cod_related_entry_code
1 ChemSpider 21149401
